data_4305315
loop_
_publ_author_name
'Meenakshi Ghosh'
'Stephen Sproules'
'Thomas Weyherm\"uller'
'Karl Wieghardt'

_publ_section_title
;
(\a-Diimine)chromium Complexes: Molecular and Electronic Structures; A
Combined Experimental and Density Functional Theoretical Study
;
_journal_name_full 'Inorganic Chemistry'
_journal_page_first 5963
_journal_page_last 5970
_journal_paper_doi 10.1021/ic800290s
_journal_volume 47
_journal_year 2008
_chemical_formula_sum 'C38 H44 Cr N4'
_chemical_formula_weight 608.77
_chemical_name_systematic
; 
 ? 
;
_space_group_IT_number 15
_symmetry_cell_setting monoclinic
_symmetry_space_group_name_Hall '-C 2yc'
_symmetry_space_group_name_H-M 'C 1 2/c 1'
_atom_sites_solution_hydrogens geom
_atom_sites_solution_primary direct
_atom_sites_solution_secondary difmap
_audit_creation_method SHELXL-97
_cell_angle_alpha 90.00
_cell_angle_beta 99.348(3)
_cell_angle_gamma 90.00
_cell_formula_units_Z 4
_cell_length_a 10.7469(6)
_cell_length_b 13.0959(6)
_cell_length_c 23.2424(12)
_cell_measurement_temperature 100(2)
_cell_volume 3227.7(3)
_computing_cell_refinement 'Bruker AXS Collect Software'
_computing_data_collection 'Bruker AXS Collect Software'
_computing_data_reduction 'Bruker AXS Collect Software'
_computing_structure_refinement 'SHELXL-97 (Sheldrick, 1997)'
_computing_structure_solution 'SHELXS-97 (Sheldrick, 1990)'
_diffrn_ambient_temperature 100(2)
_diffrn_measured_fraction_theta_full 0.982
_diffrn_measured_fraction_theta_max 0.982
_diffrn_measurement_device_type 'Bruker-Nonius Kappa-CCD'
_diffrn_measurement_method '458 images at 1.0 deg. stepwise rotation in omega and phi, 25 sec./frame'
_diffrn_radiation_monochromator graphite
_diffrn_radiation_source 'rotating anode, 50 kV, 80 mA'
_diffrn_radiation_type MoK\a
_diffrn_radiation_wavelength 0.71073
_diffrn_reflns_av_R_equivalents 0.0469
_diffrn_reflns_av_sigmaI/netI 0.0464
_diffrn_reflns_limit_h_max 16
_diffrn_reflns_limit_h_min -16
_diffrn_reflns_limit_k_max 20
_diffrn_reflns_limit_k_min -19
_diffrn_reflns_limit_l_max 35
_diffrn_reflns_limit_l_min -35
_diffrn_reflns_number 19891
_diffrn_reflns_theta_full 33.24
_diffrn_reflns_theta_max 33.24
_diffrn_reflns_theta_min 3.40
_exptl_absorpt_coefficient_mu 0.387
_exptl_absorpt_correction_T_max 0.7440
_exptl_absorpt_correction_T_min 0.3211
_exptl_absorpt_correction_type multi-scan
_exptl_crystal_colour black
_exptl_crystal_density_diffrn 1.253
_exptl_crystal_density_method 'not measured'
_exptl_crystal_description 'opaque parallelepiped'
_exptl_crystal_F_000 1296
_exptl_crystal_size_max 0.36
_exptl_crystal_size_mid 0.27
_exptl_crystal_size_min 0.26
_refine_diff_density_max 0.298
_refine_diff_density_min -0.595
_refine_diff_density_rms 0.049
_refine_ls_extinction_method none
_refine_ls_goodness_of_fit_ref 1.041
_refine_ls_hydrogen_treatment constr
_refine_ls_matrix_type full
_refine_ls_number_parameters 205
_refine_ls_number_reflns 6086
_refine_ls_number_restraints 0
_refine_ls_restrained_S_all 1.041
_refine_ls_R_factor_all 0.0669
_refine_ls_R_factor_gt 0.0487
_refine_ls_shift/su_max 0.000
_refine_ls_shift/su_mean 0.000
_refine_ls_structure_factor_coef Fsqd
_refine_ls_weighting_details 'calc w=1/[\s^2^(Fo^2^)+(0.0567P)^2^+1.9553P] where P=(Fo^2^+2Fc^2^)/3'
_refine_ls_weighting_scheme calc
_refine_ls_wR_factor_gt 0.1209
_refine_ls_wR_factor_ref 0.1325
_reflns_number_gt 4758
_reflns_number_total 6086
_reflns_threshold_expression >2sigma(I)
_cod_data_source_file ic800290s-file001_1.cif
_cod_data_source_block 1
_cod_depositor_comments
;
The following automatic conversions were performed:
'_exptl_absorpt_correction_type' value 'Multi-Scan' changed to
'multi-scan' according to
'/home/saulius/struct/CIF-dictionaries/cif_core.dic' dictionary named
'cif_core.dic' version 2.4.1 from 2010-06-29.

Automatic conversion script
Id: cif_fix_enum 1527 2010-12-29 10:47:43Z saulius 
;
_cod_database_code 4305315

loop_
_symmetry_equiv_pos_as_xyz
'x, y, z'
'-x, y, -z+1/2'
'x+1/2, y+1/2, z'
'-x+1/2, y+1/2, -z+1/2'
'-x, -y, -z'
'x, -y, z-1/2'
'-x+1/2, -y+1/2, -z'
'x+1/2, -y+1/2, z-1/2'

loop_
_atom_site_label
_atom_site_type_symbol
_atom_site_fract_x
_atom_site_fract_y
_atom_site_fract_z
_atom_site_U_iso_or_equiv
_atom_site_adp_type
_atom_site_occupancy
_atom_site_symmetry_multiplicity
_atom_site_calc_flag
_atom_site_refinement_flags
_atom_site_disorder_assembly
_atom_site_disorder_group
Cr1 Cr 0.5000 0.28507(2) 0.7500 0.02950(9) Uani 1 2 d S . .
N1 N 0.33172(10) 0.31006(9) 0.77550(5) 0.0328(2) Uani 0.523(3) 1 d P A 1
C2 C 0.23313(12) 0.31050(12) 0.73126(7) 0.0380(3) Uani 0.523(3) 1 d P A 1
H2 H 0.1499 0.3261 0.7373 0.046 Uiso 0.523(3) 1 calc PR A 1
C3 C 0.26044(12) 0.28675(11) 0.67612(6) 0.0371(3) Uani 0.523(3) 1 d P A 1
N4 N 0.38246(10) 0.27037(9) 0.67273(5) 0.0334(2) Uani 0.523(3) 1 d P A 1
C17 C 0.1489(2) 0.2844(2) 0.62947(12) 0.0382(4) Uani 0.523(3) 1 d P A 1
H17A H 0.1474 0.3463 0.6057 0.057 Uiso 0.523(3) 1 calc PR A 1
H17B H 0.0720 0.2811 0.6470 0.057 Uiso 0.523(3) 1 calc PR A 1
H17C H 0.1535 0.2243 0.6048 0.057 Uiso 0.523(3) 1 calc PR A 1
N4X N 0.33172(10) 0.31006(9) 0.77550(5) 0.0328(2) Uani 0.477(3) 1 d P A 2
C3X C 0.23313(12) 0.31050(12) 0.73126(7) 0.0380(3) Uani 0.477(3) 1 d P A 2
C2X C 0.26044(12) 0.28675(11) 0.67612(6) 0.0371(3) Uani 0.477(3) 1 d P A 2
H2X H 0.1964 0.2824 0.6429 0.045 Uiso 0.477(3) 1 calc PR A 2
N1X N 0.38246(10) 0.27037(9) 0.67273(5) 0.0334(2) Uani 0.477(3) 1 d P A 2
C17X C 0.0984(3) 0.3266(3) 0.73308(13) 0.0382(4) Uani 0.477(3) 1 d P A 2
H17D H 0.0685 0.2742 0.7577 0.057 Uiso 0.477(3) 1 calc PR A 2
H17E H 0.0505 0.3220 0.6935 0.057 Uiso 0.477(3) 1 calc PR A 2
H17F H 0.0863 0.3943 0.7492 0.057 Uiso 0.477(3) 1 calc PR A 2
C5 C 0.41368(12) 0.23697(11) 0.61833(6) 0.0337(3) Uani 1 1 d . . .
C6 C 0.45835(15) 0.13683(11) 0.61496(7) 0.0404(3) Uani 1 1 d . A .
C7 C 0.49200(16) 0.10325(12) 0.56278(7) 0.0453(3) Uani 1 1 d . . .
H7 H 0.5214 0.0353 0.5600 0.054 Uiso 1 1 calc R A .
C8 C 0.48336(16) 0.16683(13) 0.51523(7) 0.0452(3) Uani 1 1 d . A .
H8 H 0.5068 0.1430 0.4799 0.054 Uiso 1 1 calc R . .
C9 C 0.44025(16) 0.26585(13) 0.51918(7) 0.0433(3) Uani 1 1 d . . .
H9 H 0.4352 0.3097 0.4863 0.052 Uiso 1 1 calc R A .
C10 C 0.40420(14) 0.30256(11) 0.57023(6) 0.0369(3) Uani 1 1 d . A .
C11 C 0.30529(11) 0.33916(10) 0.83148(6) 0.0315(2) Uani 1 1 d . . .
C12 C 0.33686(14) 0.43796(11) 0.85185(7) 0.0389(3) Uani 1 1 d . A .
C13 C 0.31278(15) 0.46617(11) 0.90663(7) 0.0429(3) Uani 1 1 d . . .
H13 H 0.3340 0.5330 0.9208 0.051 Uiso 1 1 calc R A .
C14 C 0.25835(14) 0.39826(11) 0.94096(7) 0.0398(3) Uani 1 1 d . A .
H14 H 0.2428 0.4183 0.9784 0.048 Uiso 1 1 calc R . .
C15 C 0.22686(13) 0.30115(11) 0.92017(6) 0.0354(3) Uani 1 1 d . . .
H15 H 0.1892 0.2548 0.9437 0.042 Uiso 1 1 calc R A .
C16 C 0.24926(12) 0.26993(10) 0.86543(6) 0.0318(2) Uani 1 1 d . A .
C19 C 0.4682(2) 0.06611(12) 0.66662(8) 0.0535(4) Uani 1 1 d . . .
H19A H 0.4861 -0.0033 0.6545 0.080 Uiso 1 1 calc R A .
H19B H 0.3884 0.0666 0.6819 0.080 Uiso 1 1 calc R . .
H19C H 0.5365 0.0891 0.6970 0.080 Uiso 1 1 calc R . .
C20 C 0.35813(16) 0.41078(13) 0.57198(7) 0.0457(3) Uani 1 1 d . . .
H20A H 0.4088 0.4552 0.5509 0.069 Uiso 1 1 calc R A .
H20B H 0.3661 0.4334 0.6126 0.069 Uiso 1 1 calc R . .
H20C H 0.2695 0.4143 0.5535 0.069 Uiso 1 1 calc R . .
C21 C 0.39234(19) 0.51273(13) 0.81367(9) 0.0569(5) Uani 1 1 d . . .
H21A H 0.4718 0.4855 0.8045 0.085 Uiso 1 1 calc R A .
H21B H 0.4083 0.5779 0.8343 0.085 Uiso 1 1 calc R . .
H21C H 0.3330 0.5234 0.7775 0.085 Uiso 1 1 calc R . .
C22 C 0.21280(15) 0.16414(12) 0.84438(7) 0.0420(3) Uani 1 1 d . . .
H22A H 0.2180 0.1179 0.8778 0.063 Uiso 1 1 calc R A .
H22B H 0.2703 0.1406 0.8185 0.063 Uiso 1 1 calc R . .
H22C H 0.1263 0.1648 0.8231 0.063 Uiso 1 1 calc R . .

loop_
_atom_site_aniso_label
_atom_site_aniso_U_11
_atom_site_aniso_U_22
_atom_site_aniso_U_33
_atom_site_aniso_U_23
_atom_site_aniso_U_13
_atom_site_aniso_U_12
Cr1 0.02271(13) 0.03961(16) 0.02701(14) 0.000 0.00653(9) 0.000
N1 0.0279(5) 0.0393(5) 0.0334(5) 0.0073(4) 0.0114(4) 0.0050(4)
C2 0.0246(5) 0.0472(7) 0.0432(7) 0.0111(6) 0.0084(5) 0.0030(5)
C3 0.0275(5) 0.0452(7) 0.0372(7) 0.0066(6) 0.0009(5) -0.0050(5)
N4 0.0297(5) 0.0415(6) 0.0288(5) 0.0023(4) 0.0042(4) -0.0069(4)
C17 0.0293(8) 0.0519(11) 0.0334(9) -0.0042(8) 0.0053(7) 0.0024(8)
N4X 0.0279(5) 0.0393(5) 0.0334(5) 0.0073(4) 0.0114(4) 0.0050(4)
C3X 0.0246(5) 0.0472(7) 0.0432(7) 0.0111(6) 0.0084(5) 0.0030(5)
C2X 0.0275(5) 0.0452(7) 0.0372(7) 0.0066(6) 0.0009(5) -0.0050(5)
N1X 0.0297(5) 0.0415(6) 0.0288(5) 0.0023(4) 0.0042(4) -0.0069(4)
C17X 0.0293(8) 0.0519(11) 0.0334(9) -0.0042(8) 0.0053(7) 0.0024(8)
C5 0.0315(6) 0.0402(7) 0.0294(6) -0.0012(5) 0.0049(4) -0.0103(5)
C6 0.0474(8) 0.0355(7) 0.0373(7) -0.0013(5) 0.0039(6) -0.0148(6)
C7 0.0539(9) 0.0360(7) 0.0468(8) -0.0086(6) 0.0102(7) -0.0103(6)
C8 0.0501(8) 0.0476(8) 0.0411(8) -0.0094(6) 0.0169(6) -0.0097(7)
C9 0.0492(8) 0.0489(8) 0.0343(7) 0.0017(6) 0.0143(6) -0.0035(6)
C10 0.0361(6) 0.0438(7) 0.0316(6) 0.0023(5) 0.0084(5) -0.0026(5)
C11 0.0260(5) 0.0355(6) 0.0348(6) 0.0069(5) 0.0102(4) 0.0048(4)
C12 0.0390(7) 0.0325(6) 0.0493(8) 0.0064(6) 0.0199(6) 0.0035(5)
C13 0.0460(8) 0.0333(6) 0.0528(9) -0.0028(6) 0.0186(7) 0.0005(6)
C14 0.0419(7) 0.0416(7) 0.0384(7) -0.0013(6) 0.0141(6) 0.0020(6)
C15 0.0363(6) 0.0387(7) 0.0333(6) 0.0040(5) 0.0115(5) -0.0017(5)
C16 0.0296(5) 0.0353(6) 0.0315(6) 0.0033(5) 0.0083(4) -0.0019(4)
C19 0.0777(12) 0.0360(7) 0.0462(9) 0.0027(6) 0.0083(8) -0.0115(8)
C20 0.0523(9) 0.0485(8) 0.0385(7) 0.0076(6) 0.0140(6) 0.0090(7)
C21 0.0678(11) 0.0372(8) 0.0756(12) 0.0117(8) 0.0409(10) -0.0001(7)
C22 0.0458(7) 0.0412(7) 0.0410(7) -0.0021(6) 0.0129(6) -0.0113(6)

loop_
_atom_type_symbol
_atom_type_description
_atom_type_scat_dispersion_real
_atom_type_scat_dispersion_imag
_atom_type_scat_source
C C 0.0033 0.0016 'International Tables Vol C Tables 4.2.6.8 and 6.1.1.4'
H H 0.0000 0.0000 'International Tables Vol C Tables 4.2.6.8 and 6.1.1.4'
N N 0.0061 0.0033 'International Tables Vol C Tables 4.2.6.8 and 6.1.1.4'
Cr Cr 0.3209 0.6236 'International Tables Vol C Tables 4.2.6.8 and 6.1.1.4'

loop_
_geom_angle_atom_site_label_1
_geom_angle_atom_site_label_2
_geom_angle_atom_site_label_3
_geom_angle
_geom_angle_site_symmetry_1
_geom_angle_site_symmetry_3
_geom_angle_publ_flag
N1 Cr1 N4X 161.35(7) . 2_656 ?
N1 Cr1 N1 161.35(7) . 2_656 ?
N4X Cr1 N1 0.00(6) 2_656 2_656 ?
N1 Cr1 N1X 102.35(5) . 2_656 ?
N4X Cr1 N1X 79.45(5) 2_656 2_656 ?
N1 Cr1 N1X 79.45(5) 2_656 2_656 ?
N1 Cr1 N4 102.35(5) . 2_656 ?
N4X Cr1 N4 79.45(5) 2_656 2_656 ?
N1 Cr1 N4 79.45(5) 2_656 2_656 ?
N1X Cr1 N4 0.00(8) 2_656 2_656 ?
N1 Cr1 N4 79.45(5) . . ?
N4X Cr1 N4 102.35(5) 2_656 . ?
N1 Cr1 N4 102.35(5) 2_656 . ?
N1X Cr1 N4 169.11(7) 2_656 . ?
N4 Cr1 N4 169.11(7) 2_656 . ?
C2 N1 C11 116.42(11) . . ?
C2 N1 Cr1 113.96(9) . . ?
C11 N1 Cr1 129.12(9) . . ?
N1 C2 C3 116.24(12) . . ?
N4 C3 C2 116.25(12) . . ?
N4 C3 C17 129.47(16) . . ?
C2 C3 C17 114.28(15) . . ?
C3 N4 C5 118.20(11) . . ?
C3 N4 Cr1 113.95(9) . . ?
C5 N4 Cr1 127.61(9) . . ?
C10 C5 C6 120.65(13) . . ?
C10 C5 N4 121.46(13) . . ?
C6 C5 N4 117.86(12) . . ?
C7 C6 C5 118.93(14) . . ?
C7 C6 C19 120.37(15) . . ?
C5 C6 C19 120.69(14) . . ?
C8 C7 C6 121.05(15) . . ?
C7 C8 C9 119.56(15) . . ?
C8 C9 C10 121.48(15) . . ?
C9 C10 C5 118.32(14) . . ?
C9 C10 C20 119.13(13) . . ?
C5 C10 C20 122.55(13) . . ?
C12 C11 C16 120.69(12) . . ?
C12 C11 N1 118.78(11) . . ?
C16 C11 N1 120.53(12) . . ?
C13 C12 C11 118.97(13) . . ?
C13 C12 C21 121.11(14) . . ?
C11 C12 C21 119.89(14) . . ?
C14 C13 C12 121.04(14) . . ?
C15 C14 C13 119.42(14) . . ?
C14 C15 C16 121.31(12) . . ?
C15 C16 C11 118.57(12) . . ?
C15 C16 C22 119.60(12) . . ?
C11 C16 C22 121.84(12) . . ?

loop_
_geom_bond_atom_site_label_1
_geom_bond_atom_site_label_2
_geom_bond_distance
_geom_bond_site_symmetry_2
_geom_bond_publ_flag
Cr1 N1 2.0193(11) . ?
Cr1 N4X 2.0193(11) 2_656 ?
Cr1 N1 2.0193(11) 2_656 ?
Cr1 N1X 2.0300(11) 2_656 ?
Cr1 N4 2.0300(11) 2_656 ?
Cr1 N4 2.0300(11) . ?
N1 C2 1.3513(19) . ?
N1 C11 1.4278(17) . ?
C2 C3 1.395(2) . ?
C3 N4 1.3437(18) . ?
C3 C17 1.480(3) . ?
N4 C5 1.4283(17) . ?
C5 C10 1.4004(19) . ?
C5 C6 1.403(2) . ?
C6 C7 1.392(2) . ?
C6 C19 1.506(2) . ?
C7 C8 1.375(2) . ?
C8 C9 1.385(2) . ?
C9 C10 1.392(2) . ?
C10 C20 1.504(2) . ?
C11 C12 1.400(2) . ?
C11 C16 1.4005(17) . ?
C12 C13 1.390(2) . ?
C12 C21 1.508(2) . ?
C13 C14 1.386(2) . ?
C14 C15 1.383(2) . ?
C15 C16 1.3941(19) . ?
C16 C22 1.500(2) . ?
